data_4022944
loop_
_publ_author_name
'Rodolphe Jazzar'
'Jean-Baptiste Bourg'
'Rian D. Dewhurst'
'Bruno Donnadieu'
'Guy Bertrand'

_publ_contact_author 'Prof G. Bertrand'
_publ_contact_author_address
;
University of California
Department of Chemistry
Riverside, CA 92521 USA
;
_publ_contact_author_email 'gbertrand@mail.ucr.edu '
_publ_contact_author_phone 909-787-2719
_publ_section_title
;
 Intramolecular "Hydroiminiumation and -amidiniumation"
 of Alkenes: A Convenient, Flexible, and Scalable Route to
 Cyclic Iminium and Imidazolinium Salts
;
_journal_name_full 'Journal of Organic Chemistry'
_journal_page_first 3492
_journal_page_last 3499
_journal_paper_doi 10.1021/jo0703909
_journal_volume 72
_journal_year 2007
_chemical_formula_sum 'C80 H84 Cl4 N2 P2 Pd2'
_chemical_formula_weight 1490.03
_chemical_name_systematic
;
 ?
;
_space_group_IT_number 14
_symmetry_cell_setting monoclinic
_symmetry_space_group_name_Hall '-P 2ybc'
_symmetry_space_group_name_H-M 'P 1 21/c 1'
_atom_sites_solution_hydrogens geom
_atom_sites_solution_primary direct
_atom_sites_solution_secondary difmap
_audit_creation_method SHELXL-97
_cell_angle_alpha 90.00
_cell_angle_beta 94.927(6)
_cell_angle_gamma 90.00
_cell_formula_units_Z 4
_cell_length_a 12.532(3)
_cell_length_b 20.341(5)
_cell_length_c 27.856(7)
_cell_measurement_reflns_used 4182
_cell_measurement_temperature 100(2)
_cell_measurement_theta_max 22.55
_cell_measurement_theta_min 2.42
_cell_volume 7074(3)
_computing_cell_refinement 'Bruker SMART'
_computing_data_collection 'Bruker SMART'
_computing_data_reduction 'Bruker SAINT'
_computing_molecular_graphics 'Ortep 3'
_computing_publication_material 'Bruker SHELXTL'
_computing_structure_refinement 'SHELXL-97 (Sheldrick, 1997)'
_computing_structure_solution Sir97
_diffrn_ambient_temperature 273(2)
_diffrn_measured_fraction_theta_full 0.987
_diffrn_measured_fraction_theta_max 0.987
_diffrn_measurement_device_type 'CCD area detector'
_diffrn_measurement_method 'phi and omega scans'
_diffrn_radiation_monochromator graphite
_diffrn_radiation_source 'fine-focus sealed tube'
_diffrn_radiation_type MoK\a
_diffrn_radiation_wavelength 0.71073
_diffrn_reflns_av_R_equivalents 0.0757
_diffrn_reflns_av_sigmaI/netI 0.0917
_diffrn_reflns_limit_h_max 13
_diffrn_reflns_limit_h_min -11
_diffrn_reflns_limit_k_max 15
_diffrn_reflns_limit_k_min -22
_diffrn_reflns_limit_l_max 20
_diffrn_reflns_limit_l_min -30
_diffrn_reflns_number 32668
_diffrn_reflns_theta_full 23.26
_diffrn_reflns_theta_max 23.26
_diffrn_reflns_theta_min 2.42
_exptl_absorpt_coefficient_mu 0.750
_exptl_absorpt_correction_T_max 0.9088
_exptl_absorpt_correction_T_min 0.6218
_exptl_absorpt_correction_type multi-scan
_exptl_crystal_colour yellow
_exptl_crystal_density_diffrn 1.399
_exptl_crystal_density_meas 0
_exptl_crystal_density_method 'not measured'
_exptl_crystal_description 'prism frag'
_exptl_crystal_F_000 3072
_exptl_crystal_size_max 0.70
_exptl_crystal_size_mid 0.19
_exptl_crystal_size_min 0.13
_refine_diff_density_max 1.403
_refine_diff_density_min -1.624
_refine_diff_density_rms 0.116
_refine_ls_extinction_method none
_refine_ls_goodness_of_fit_ref 0.996
_refine_ls_hydrogen_treatment mixed
_refine_ls_matrix_type full
_refine_ls_number_parameters 823
_refine_ls_number_reflns 10024
_refine_ls_number_restraints 0
_refine_ls_restrained_S_all 0.996
_refine_ls_R_factor_all 0.0814
_refine_ls_R_factor_gt 0.0519
_refine_ls_shift/su_max 0.001
_refine_ls_shift/su_mean 0.000
_refine_ls_structure_factor_coef Fsqd
_refine_ls_weighting_details 'calc w=1/[\s^2^(Fo^2^)+(0.0762P)^2^+0.0000P] where P=(Fo^2^+2Fc^2^)/3'
_refine_ls_weighting_scheme calc
_refine_ls_wR_factor_gt 0.1220
_refine_ls_wR_factor_ref 0.1392
_reflns_number_gt 7165
_reflns_number_total 10024
_reflns_threshold_expression >2sigma(I)
_cod_data_source_file jo0703909si20070226_013125_4.cif
_cod_data_source_block 18a
_cod_depositor_comments
;
The following automatic conversions were performed:
'_symmetry_cell_setting' value 'Monoclinic' changed to 'monoclinic'
according to '/home/saulius/struct/CIF-dictionaries/cif_core.dic'
dictionary named 'cif_core.dic' version 2.4.1 from 2010-06-29.

Automatic conversion script
Id: cif_fix_enum 1527 2010-12-29 10:47:43Z saulius 
;
_cod_original_sg_symbol_H-M 'P 21/c'
_cod_database_code 4022944

loop_
_symmetry_equiv_pos_as_xyz
'x, y, z'
'-x, y+1/2, -z+1/2'
'-x, -y, -z'
'x, -y-1/2, z-1/2'

loop_
_atom_site_label
_atom_site_type_symbol
_atom_site_fract_x
_atom_site_fract_y
_atom_site_fract_z
_atom_site_U_iso_or_equiv
_atom_site_adp_type
_atom_site_occupancy
_atom_site_symmetry_multiplicity
_atom_site_calc_flag
_atom_site_refinement_flags
Pd1A Pd 0.38167(3) 0.91555(2) 0.260653(14) 0.02025(14) Uani 1 1 d .
P1A P 0.56594(11) 0.93444(7) 0.27829(5) 0.0212(4) Uani 1 1 d .
Cl1A Cl 0.37741(11) 0.84298(8) 0.32418(5) 0.0303(4) Uani 1 1 d .
Cl2A Cl 0.38750(11) 0.96095(7) 0.18550(5) 0.0270(3) Uani 1 1 d .
N1A N 0.1395(3) 0.9236(2) 0.24348(15) 0.0203(11) Uani 1 1 d .
C1A C 0.2297(4) 0.8917(3) 0.24097(17) 0.0186(13) Uani 1 1 d .
C2A C 0.2045(4) 0.8278(3) 0.21835(18) 0.0195(13) Uani 1 1 d .
C3A C 0.2730(5) 0.7792(3) 0.20534(19) 0.0244(14) Uani 1 1 d .
H3A H 0.3468 0.7829 0.2121 0.029 Uiso 1 1 calc R
C4A C 0.2275(5) 0.7244(3) 0.1817(2) 0.0282(15) Uani 1 1 d .
H4A H 0.2713 0.6908 0.1722 0.034 Uiso 1 1 calc R
C5A C 0.1173(5) 0.7194(3) 0.17227(19) 0.0268(14) Uani 1 1 d .
H5A H 0.0885 0.6821 0.1567 0.032 Uiso 1 1 calc R
C6A C 0.0490(5) 0.7687(3) 0.18546(19) 0.0254(14) Uani 1 1 d .
H6A H -0.0248 0.7652 0.1788 0.030 Uiso 1 1 calc R
C7A C 0.0942(4) 0.8230(3) 0.20872(18) 0.0220(13) Uani 1 1 d .
C8A C 0.0405(4) 0.8845(3) 0.22344(19) 0.0217(13) Uani 1 1 d .
C9A C 0.1270(4) 0.9878(3) 0.26535(19) 0.0217(13) Uani 1 1 d .
C10A C 0.1185(4) 0.9918(3) 0.3155(2) 0.0227(13) Uani 1 1 d .
C11A C 0.0990(4) 1.0530(3) 0.3350(2) 0.0273(14) Uani 1 1 d .
H11A H 0.0919 1.0565 0.3679 0.033 Uiso 1 1 calc R
C12A C 0.0898(4) 1.1085(3) 0.3071(2) 0.0309(15) Uani 1 1 d .
H12A H 0.0761 1.1489 0.3209 0.037 Uiso 1 1 calc R
C13A C 0.1009(4) 1.1044(3) 0.2584(2) 0.0287(14) Uani 1 1 d .
H13A H 0.0954 1.1425 0.2398 0.034 Uiso 1 1 calc R
C14A C 0.1203(4) 1.0444(3) 0.23605(19) 0.0229(13) Uani 1 1 d .
C15A C -0.0200(4) 0.9185(3) 0.18102(19) 0.0257(14) Uani 1 1 d .
H15A H 0.0278 0.9269 0.1566 0.039 Uiso 1 1 calc R
H15B H -0.0487 0.9593 0.1915 0.039 Uiso 1 1 calc R
H15C H -0.0775 0.8908 0.1681 0.039 Uiso 1 1 calc R
C16A C -0.0346(4) 0.8734(3) 0.26308(19) 0.0267(14) Uani 1 1 d .
H16A H -0.0961 0.8489 0.2503 0.040 Uiso 1 1 calc R
H16B H -0.0572 0.9151 0.2748 0.040 Uiso 1 1 calc R
H16C H 0.0024 0.8492 0.2890 0.040 Uiso 1 1 calc R
C17A C 0.1350(4) 0.9342(3) 0.3507(2) 0.0273(14) Uani 1 1 d .
H17A H 0.1488 0.8944 0.3324 0.033 Uiso 1 1 calc R
C18A C 0.0371(5) 0.9221(3) 0.3789(2) 0.0302(15) Uani 1 1 d .
H18A H 0.0266 0.9593 0.3992 0.045 Uiso 1 1 calc R
H18B H 0.0484 0.8834 0.3983 0.045 Uiso 1 1 calc R
H18C H -0.0252 0.9163 0.3567 0.045 Uiso 1 1 calc R
C19A C 0.2323(5) 0.9474(3) 0.3866(2) 0.0367(16) Uani 1 1 d .
H19A H 0.2171 0.9837 0.4069 0.055 Uiso 1 1 calc R
H19B H 0.2932 0.9578 0.3693 0.055 Uiso 1 1 calc R
H19C H 0.2475 0.9090 0.4060 0.055 Uiso 1 1 calc R
C20A C 0.1420(4) 1.0464(3) 0.18309(19) 0.0235(13) Uani 1 1 d .
H20A H 0.1613 1.0021 0.1731 0.028 Uiso 1 1 calc R
C21A C 0.2367(4) 1.0930(3) 0.1760(2) 0.0284(14) Uani 1 1 d .
H21A H 0.2574 1.0885 0.1437 0.043 Uiso 1 1 calc R
H21B H 0.2962 1.0819 0.1985 0.043 Uiso 1 1 calc R
H21C H 0.2155 1.1376 0.1812 0.043 Uiso 1 1 calc R
C22A C 0.0448(4) 1.0700(3) 0.1498(2) 0.0296(15) Uani 1 1 d .
H22A H -0.0148 1.0411 0.1531 0.044 Uiso 1 1 calc R
H22B H 0.0627 1.0696 0.1170 0.044 Uiso 1 1 calc R
H22C H 0.0260 1.1138 0.1586 0.044 Uiso 1 1 calc R
C23A C 0.6332(4) 0.8674(3) 0.24987(18) 0.0195(13) Uani 1 1 d .
C24A C 0.6354(4) 0.8053(3) 0.2712(2) 0.0287(15) Uani 1 1 d .
H24A H 0.6067 0.7996 0.3006 0.034 Uiso 1 1 calc R
C25A C 0.6793(4) 0.7523(3) 0.2492(2) 0.0291(14) Uani 1 1 d .
H25A H 0.6814 0.7112 0.2640 0.035 Uiso 1 1 calc R
C26A C 0.7201(4) 0.7604(3) 0.2054(2) 0.0276(14) Uani 1 1 d .
H26A H 0.7505 0.7248 0.1907 0.033 Uiso 1 1 calc R
C27A C 0.7165(4) 0.8210(3) 0.1831(2) 0.0265(14) Uani 1 1 d .
H27A H 0.7433 0.8257 0.1532 0.032 Uiso 1 1 calc R
C28A C 0.6735(4) 0.8742(3) 0.2048(2) 0.0256(14) Uani 1 1 d .
H28A H 0.6712 0.9149 0.1895 0.031 Uiso 1 1 calc R
C29A C 0.6234(4) 1.0098(3) 0.2567(2) 0.0246(14) Uani 1 1 d .
C30A C 0.5569(5) 1.0637(3) 0.24553(19) 0.0283(15) Uani 1 1 d .
H30A H 0.4838 1.0603 0.2485 0.034 Uiso 1 1 calc R
C31A C 0.5994(5) 1.1223(3) 0.2299(2) 0.0352(16) Uani 1 1 d .
H31A H 0.5548 1.1582 0.2229 0.042 Uiso 1 1 calc R
C32A C 0.7070(6) 1.1273(3) 0.2250(2) 0.0429(18) Uani 1 1 d .
H32A H 0.7350 1.1658 0.2133 0.052 Uiso 1 1 calc R
C33A C 0.7728(5) 1.0755(3) 0.2372(2) 0.0400(17) Uani 1 1 d .
H33A H 0.8461 1.0796 0.2349 0.048 Uiso 1 1 calc R
C34A C 0.7317(5) 1.0167(3) 0.2529(2) 0.0326(15) Uani 1 1 d .
H34A H 0.7776 0.9817 0.2609 0.039 Uiso 1 1 calc R
C35A C 0.6184(4) 0.9325(3) 0.34113(19) 0.0230(13) Uani 1 1 d .
C36A C 0.5553(5) 0.9594(3) 0.3751(2) 0.0292(15) Uani 1 1 d .
H36A H 0.4886 0.9772 0.3653 0.035 Uiso 1 1 calc R
C37A C 0.5925(5) 0.9597(3) 0.4236(2) 0.0339(16) Uani 1 1 d .
H37A H 0.5506 0.9783 0.4460 0.041 Uiso 1 1 calc R
C38A C 0.6898(5) 0.9330(3) 0.4389(2) 0.0339(16) Uani 1 1 d .
H38A H 0.7131 0.9329 0.4715 0.041 Uiso 1 1 calc R
C39A C 0.7533(5) 0.9063(3) 0.4060(2) 0.0278(15) Uani 1 1 d .
H39A H 0.8195 0.8883 0.4163 0.033 Uiso 1 1 calc R
C40A C 0.7186(4) 0.9062(3) 0.3573(2) 0.0276(14) Uani 1 1 d .
H40A H 0.7622 0.8885 0.3352 0.033 Uiso 1 1 calc R
Pd1B Pd 0.17853(3) 0.29571(2) 0.481910(14) 0.01965(14) Uani 1 1 d .
P1B P 0.00631(11) 0.27141(8) 0.50272(5) 0.0212(4) Uani 1 1 d .
Cl1B Cl 0.14739(11) 0.23885(7) 0.41066(5) 0.0272(4) Uani 1 1 d .
Cl2B Cl 0.20151(11) 0.37165(7) 0.54348(5) 0.0266(3) Uani 1 1 d .
N1B N 0.4136(4) 0.3083(2) 0.46100(15) 0.0193(11) Uani 1 1 d .
C1B C 0.3146(4) 0.3292(3) 0.45922(17) 0.0193(13) Uani 1 1 d .
C2B C 0.3123(4) 0.3947(3) 0.43599(17) 0.0204(13) Uani 1 1 d .
C3B C 0.2256(5) 0.4359(3) 0.42390(19) 0.0259(14) Uani 1 1 d .
H3B H 0.1570 0.4243 0.4311 0.031 Uiso 1 1 calc R
C4B C 0.2440(5) 0.4944(3) 0.4009(2) 0.0300(15) Uani 1 1 d .
H4B H 0.1872 0.5224 0.3918 0.036 Uiso 1 1 calc R
C5B C 0.3473(5) 0.5114(3) 0.3913(2) 0.0333(15) Uani 1 1 d .
H5B H 0.3583 0.5511 0.3759 0.040 Uiso 1 1 calc R
C6B C 0.4345(5) 0.4713(3) 0.40373(19) 0.0281(14) Uani 1 1 d .
H6B H 0.5033 0.4834 0.3971 0.034 Uiso 1 1 calc R
C7B C 0.4154(4) 0.4123(3) 0.42654(18) 0.0210(13) Uani 1 1 d .
C8B C 0.4921(4) 0.3581(3) 0.44222(19) 0.0241(14) Uani 1 1 d .
C9B C 0.4574(4) 0.2462(3) 0.48071(19) 0.0210(13) Uani 1 1 d .
C10B C 0.4915(4) 0.2436(3) 0.53021(19) 0.0233(14) Uani 1 1 d .
C11B C 0.5540(4) 0.1900(3) 0.5467(2) 0.0285(15) Uani 1 1 d .
H11B H 0.5794 0.1878 0.5791 0.034 Uiso 1 1 calc R
C12B C 0.5785(5) 0.1404(3) 0.5159(2) 0.0326(15) Uani 1 1 d .
H12B H 0.6236 0.1064 0.5270 0.039 Uiso 1 1 calc R
C13B C 0.5362(4) 0.1413(3) 0.4685(2) 0.0288(14) Uani 1 1 d .
H13B H 0.5494 0.1060 0.4487 0.035 Uiso 1 1 calc R
C14B C 0.4742(4) 0.1936(3) 0.4496(2) 0.0244(14) Uani 1 1 d .
C15B C 0.5721(4) 0.3811(3) 0.4835(2) 0.0336(15) Uani 1 1 d .
H15D H 0.6170 0.4149 0.4721 0.050 Uiso 1 1 calc R
H15E H 0.6156 0.3446 0.4951 0.050 Uiso 1 1 calc R
H15F H 0.5338 0.3981 0.5092 0.050 Uiso 1 1 calc R
C16B C 0.5497(4) 0.3306(3) 0.4011(2) 0.0295(15) Uani 1 1 d .
H16D H 0.4980 0.3161 0.3759 0.044 Uiso 1 1 calc R
H16E H 0.5935 0.2942 0.4125 0.044 Uiso 1 1 calc R
H16F H 0.5940 0.3642 0.3889 0.044 Uiso 1 1 calc R
C17B C 0.4555(4) 0.2918(3) 0.56689(19) 0.0258(14) Uani 1 1 d .
H17B H 0.4204 0.3291 0.5497 0.031 Uiso 1 1 calc R
C18B C 0.5466(5) 0.3181(3) 0.6020(2) 0.0355(16) Uani 1 1 d .
H18D H 0.5759 0.2828 0.6218 0.053 Uiso 1 1 calc R
H18E H 0.5193 0.3515 0.6219 0.053 Uiso 1 1 calc R
H18F H 0.6016 0.3364 0.5841 0.053 Uiso 1 1 calc R
C19B C 0.3726(5) 0.2563(3) 0.5954(2) 0.0327(15) Uani 1 1 d .
H19D H 0.3147 0.2408 0.5735 0.049 Uiso 1 1 calc R
H19E H 0.3454 0.2863 0.6180 0.049 Uiso 1 1 calc R
H19F H 0.4060 0.2197 0.6124 0.049 Uiso 1 1 calc R
C20B C 0.4232(4) 0.1861(3) 0.39810(19) 0.0261(14) Uani 1 1 d .
H20B H 0.3835 0.2263 0.3890 0.031 Uiso 1 1 calc R
C21B C 0.3435(5) 0.1278(3) 0.3971(2) 0.0356(16) Uani 1 1 d .
H21D H 0.3817 0.0880 0.4057 0.053 Uiso 1 1 calc R
H21E H 0.3081 0.1235 0.3653 0.053 Uiso 1 1 calc R
H21F H 0.2913 0.1358 0.4197 0.053 Uiso 1 1 calc R
C22B C 0.5037(5) 0.1729(3) 0.3612(2) 0.0378(16) Uani 1 1 d .
H22D H 0.5452 0.1346 0.3706 0.057 Uiso 1 1 calc R
H22E H 0.5504 0.2101 0.3596 0.057 Uiso 1 1 calc R
H22F H 0.4662 0.1657 0.3301 0.057 Uiso 1 1 calc R
C23B C -0.0782(4) 0.3367(3) 0.47640(19) 0.0203(13) Uani 1 1 d .
C24B C -0.0829(4) 0.3962(3) 0.50184(19) 0.0260(14) Uani 1 1 d .
H24B H -0.0518 0.3992 0.5333 0.031 Uiso 1 1 calc R
C25B C -0.1336(5) 0.4504(3) 0.4802(2) 0.0290(14) Uani 1 1 d .
H25B H -0.1359 0.4896 0.4972 0.035 Uiso 1 1 calc R
C26B C -0.1809(4) 0.4468(3) 0.4336(2) 0.0289(15) Uani 1 1 d .
H26B H -0.2162 0.4832 0.4197 0.035 Uiso 1 1 calc R
C27B C -0.1758(4) 0.3890(3) 0.4079(2) 0.0282(15) Uani 1 1 d .
H27B H -0.2071 0.3864 0.3765 0.034 Uiso 1 1 calc R
C28B C -0.1237(4) 0.3350(3) 0.4291(2) 0.0286(15) Uani 1 1 d .
H28B H -0.1191 0.2966 0.4113 0.034 Uiso 1 1 calc R
C29B C -0.0463(5) 0.1928(3) 0.48018(19) 0.0258(14) Uani 1 1 d .
C30B C 0.0274(5) 0.1410(3) 0.4823(2) 0.0284(14) Uani 1 1 d .
H30B H 0.0983 0.1485 0.4937 0.034 Uiso 1 1 calc R
C31B C -0.0047(6) 0.0789(3) 0.4676(2) 0.0381(17) Uani 1 1 d .
H31B H 0.0443 0.0444 0.4697 0.046 Uiso 1 1 calc R
C32B C -0.1089(6) 0.0678(4) 0.4500(3) 0.054(2) Uani 1 1 d .
H32B H -0.1298 0.0260 0.4393 0.064 Uiso 1 1 calc R
C33B C -0.1833(6) 0.1186(4) 0.4481(3) 0.053(2) Uani 1 1 d .
H33B H -0.2539 0.1111 0.4363 0.063 Uiso 1 1 calc R
C34B C -0.1512(5) 0.1802(3) 0.4641(2) 0.0393(17) Uani 1 1 d .
H34B H -0.2014 0.2139 0.4640 0.047 Uiso 1 1 calc R
C35B C -0.0247(5) 0.2682(3) 0.56582(19) 0.0240(14) Uani 1 1 d .
C36B C 0.0584(5) 0.2586(3) 0.6016(2) 0.0250(14) Uani 1 1 d .
H36B H 0.1291 0.2562 0.5939 0.030 Uiso 1 1 calc R
C37B C 0.0334(5) 0.2527(3) 0.6493(2) 0.0268(14) Uani 1 1 d .
H37B H 0.0882 0.2467 0.6736 0.032 Uiso 1 1 calc R
C38B C -0.0702(5) 0.2556(3) 0.6609(2) 0.0312(15) Uani 1 1 d .
H38B H -0.0854 0.2516 0.6928 0.037 Uiso 1 1 calc R
C39B C -0.1519(5) 0.2645(3) 0.6255(2) 0.0374(17) Uani 1 1 d .
H39B H -0.2225 0.2662 0.6334 0.045 Uiso 1 1 calc R
C40B C -0.1290(5) 0.2709(3) 0.5777(2) 0.0327(15) Uani 1 1 d .
H40B H -0.1844 0.2770 0.5537 0.039 Uiso 1 1 calc R

loop_
_atom_site_aniso_label
_atom_site_aniso_U_11
_atom_site_aniso_U_22
_atom_site_aniso_U_33
_atom_site_aniso_U_23
_atom_site_aniso_U_13
_atom_site_aniso_U_12
Pd1A 0.0236(3) 0.0170(3) 0.0197(2) 0.0011(2) -0.00011(18) -0.00009(19)
P1A 0.0250(9) 0.0170(9) 0.0212(8) 0.0001(7) 0.0008(6) -0.0004(6)
Cl1A 0.0321(8) 0.0305(9) 0.0275(8) 0.0108(7) -0.0017(6) -0.0012(7)
Cl2A 0.0335(8) 0.0252(9) 0.0219(7) 0.0021(7) 0.0006(6) -0.0033(7)
N1A 0.029(3) 0.013(3) 0.019(2) -0.004(2) 0.001(2) -0.001(2)
C1A 0.027(3) 0.018(3) 0.013(3) 0.011(3) 0.006(2) 0.003(3)
C2A 0.027(3) 0.015(3) 0.017(3) 0.002(3) 0.002(2) -0.003(3)
C3A 0.027(3) 0.024(4) 0.022(3) 0.002(3) 0.001(3) 0.002(3)
C4A 0.039(4) 0.019(4) 0.026(3) -0.004(3) 0.005(3) 0.003(3)
C5A 0.036(4) 0.018(4) 0.025(3) -0.002(3) -0.002(3) -0.008(3)
C6A 0.034(4) 0.021(4) 0.021(3) 0.005(3) 0.002(3) 0.000(3)
C7A 0.031(3) 0.020(4) 0.015(3) 0.000(3) -0.002(2) -0.003(3)
C8A 0.024(3) 0.012(3) 0.028(3) 0.003(3) -0.001(2) -0.002(2)
C9A 0.020(3) 0.023(4) 0.021(3) -0.004(3) -0.007(2) -0.004(2)
C10A 0.021(3) 0.014(3) 0.032(3) 0.000(3) -0.002(2) -0.003(2)
C11A 0.036(4) 0.019(4) 0.027(3) -0.007(3) 0.000(3) -0.007(3)
C12A 0.032(4) 0.022(4) 0.040(4) -0.015(3) 0.007(3) 0.001(3)
C13A 0.034(4) 0.017(4) 0.034(4) 0.004(3) -0.001(3) 0.000(3)
C14A 0.026(3) 0.019(4) 0.024(3) 0.001(3) -0.001(2) 0.000(3)
C15A 0.026(3) 0.021(4) 0.029(3) 0.006(3) -0.001(3) -0.004(3)
C16A 0.026(3) 0.027(4) 0.026(3) -0.004(3) -0.003(3) -0.003(3)
C17A 0.035(4) 0.022(4) 0.025(3) 0.000(3) 0.001(3) 0.000(3)
C18A 0.036(4) 0.031(4) 0.024(3) 0.000(3) 0.002(3) -0.005(3)
C19A 0.037(4) 0.040(4) 0.033(4) -0.005(3) -0.004(3) -0.003(3)
C20A 0.028(3) 0.014(3) 0.029(3) 0.003(3) 0.003(3) 0.000(3)
C21A 0.037(4) 0.018(4) 0.030(3) 0.004(3) 0.004(3) -0.001(3)
C22A 0.037(4) 0.023(4) 0.027(3) 0.004(3) -0.008(3) -0.002(3)
C23A 0.021(3) 0.015(3) 0.022(3) 0.000(3) -0.004(2) -0.002(2)
C24A 0.035(4) 0.026(4) 0.024(3) 0.006(3) -0.001(3) -0.003(3)
C25A 0.036(4) 0.012(3) 0.038(4) -0.006(3) -0.004(3) 0.001(3)
C26A 0.032(4) 0.021(4) 0.030(3) -0.007(3) 0.001(3) 0.003(3)
C27A 0.033(4) 0.025(4) 0.021(3) -0.006(3) 0.000(3) -0.004(3)
C28A 0.025(3) 0.023(4) 0.027(3) 0.002(3) -0.006(3) 0.002(3)
C29A 0.034(4) 0.014(3) 0.026(3) 0.002(3) 0.004(3) 0.000(3)
C30A 0.036(4) 0.027(4) 0.021(3) -0.008(3) -0.003(3) -0.009(3)
C31A 0.059(5) 0.018(4) 0.027(3) 0.003(3) -0.007(3) 0.001(3)
C32A 0.082(6) 0.020(4) 0.029(4) -0.004(3) 0.013(3) -0.020(4)
C33A 0.043(4) 0.027(4) 0.051(4) -0.005(4) 0.013(3) -0.013(3)
C34A 0.036(4) 0.023(4) 0.039(4) -0.005(3) 0.005(3) -0.002(3)
C35A 0.030(3) 0.017(3) 0.022(3) 0.000(3) 0.003(3) -0.003(3)
C36A 0.032(4) 0.023(4) 0.033(4) -0.007(3) 0.003(3) -0.005(3)
C37A 0.047(4) 0.029(4) 0.027(3) -0.011(3) 0.012(3) -0.014(3)
C38A 0.050(4) 0.026(4) 0.024(3) -0.002(3) -0.004(3) -0.012(3)
C39A 0.028(3) 0.027(4) 0.026(3) 0.001(3) -0.008(3) -0.010(3)
C40A 0.026(3) 0.026(4) 0.031(3) 0.000(3) 0.002(3) -0.001(3)
Pd1B 0.0253(3) 0.0150(3) 0.0186(2) -0.0004(2) 0.00154(18) -0.00063(18)
P1B 0.0273(9) 0.0165(9) 0.0202(8) -0.0013(7) 0.0036(6) -0.0012(6)
Cl1B 0.0316(8) 0.0308(9) 0.0195(7) -0.0050(7) 0.0038(6) -0.0049(7)
Cl2B 0.0355(8) 0.0203(8) 0.0242(7) -0.0039(7) 0.0034(6) -0.0024(6)
N1B 0.031(3) 0.011(3) 0.015(2) 0.000(2) -0.002(2) -0.002(2)
C1B 0.029(3) 0.018(3) 0.009(3) -0.004(3) -0.006(2) 0.000(3)
C2B 0.036(4) 0.014(3) 0.010(3) -0.003(3) -0.005(2) -0.004(3)
C3B 0.031(4) 0.024(4) 0.023(3) 0.002(3) 0.002(3) 0.003(3)
C4B 0.039(4) 0.021(4) 0.030(3) 0.002(3) 0.000(3) 0.006(3)
C5B 0.055(5) 0.018(4) 0.026(3) 0.000(3) 0.004(3) -0.002(3)
C6B 0.037(4) 0.023(4) 0.025(3) -0.007(3) 0.008(3) -0.005(3)
C7B 0.038(4) 0.012(3) 0.013(3) 0.002(3) 0.003(2) 0.000(3)
C8B 0.032(3) 0.019(4) 0.021(3) 0.000(3) 0.004(3) -0.006(3)
C9B 0.019(3) 0.019(3) 0.024(3) 0.005(3) 0.000(2) -0.004(2)
C10B 0.027(3) 0.020(4) 0.022(3) 0.009(3) 0.000(2) -0.005(3)
C11B 0.037(4) 0.032(4) 0.016(3) 0.008(3) -0.003(3) 0.008(3)
C12B 0.035(4) 0.028(4) 0.035(4) 0.006(3) 0.001(3) 0.011(3)
C13B 0.033(4) 0.025(4) 0.028(3) -0.006(3) 0.000(3) 0.002(3)
C14B 0.025(3) 0.024(4) 0.024(3) 0.001(3) 0.004(2) -0.004(3)
C15B 0.029(4) 0.035(4) 0.036(4) 0.001(3) 0.000(3) -0.008(3)
C16B 0.030(4) 0.024(4) 0.035(3) 0.007(3) 0.007(3) -0.001(3)
C17B 0.038(4) 0.019(4) 0.019(3) 0.005(3) -0.003(3) -0.001(3)
C18B 0.041(4) 0.033(4) 0.031(3) 0.000(3) -0.001(3) -0.004(3)
C19B 0.045(4) 0.031(4) 0.022(3) 0.000(3) 0.007(3) 0.003(3)
C20B 0.030(3) 0.022(4) 0.025(3) -0.002(3) -0.002(3) 0.006(3)
C21B 0.046(4) 0.018(4) 0.041(4) -0.005(3) -0.006(3) 0.000(3)
C22B 0.042(4) 0.044(5) 0.028(3) -0.002(3) 0.004(3) 0.000(3)
C23B 0.018(3) 0.019(3) 0.023(3) 0.001(3) 0.002(2) 0.000(2)
C24B 0.037(4) 0.025(4) 0.015(3) -0.003(3) -0.002(3) 0.002(3)
C25B 0.041(4) 0.015(4) 0.031(3) -0.007(3) 0.000(3) 0.002(3)
C26B 0.026(3) 0.026(4) 0.035(4) 0.015(3) 0.004(3) 0.006(3)
C27B 0.026(3) 0.038(4) 0.021(3) 0.003(3) 0.003(3) 0.001(3)
C28B 0.027(3) 0.030(4) 0.029(3) -0.011(3) 0.007(3) -0.004(3)
C29B 0.039(4) 0.017(4) 0.022(3) 0.000(3) 0.010(3) -0.004(3)
C30B 0.039(4) 0.022(4) 0.026(3) -0.001(3) 0.010(3) -0.002(3)
C31B 0.056(5) 0.017(4) 0.043(4) -0.001(3) 0.019(3) -0.006(3)
C32B 0.062(5) 0.027(4) 0.075(6) -0.024(4) 0.029(4) -0.021(4)
C33B 0.041(4) 0.042(5) 0.077(5) -0.019(4) 0.017(4) -0.019(4)
C34B 0.030(4) 0.034(4) 0.055(4) -0.010(4) 0.011(3) -0.006(3)
C35B 0.041(4) 0.009(3) 0.023(3) 0.002(3) 0.007(3) 0.002(3)
C36B 0.032(4) 0.011(3) 0.032(3) 0.002(3) 0.004(3) -0.001(3)
C37B 0.045(4) 0.013(3) 0.022(3) 0.004(3) 0.002(3) 0.001(3)
C38B 0.045(4) 0.027(4) 0.023(3) 0.002(3) 0.013(3) 0.003(3)
C39B 0.043(4) 0.034(4) 0.037(4) 0.012(3) 0.014(3) 0.014(3)
C40B 0.035(4) 0.033(4) 0.030(3) 0.007(3) 0.003(3) 0.009(3)

loop_
_atom_type_symbol
_atom_type_description
_atom_type_scat_dispersion_real
_atom_type_scat_dispersion_imag
_atom_type_scat_source
C C 0.0033 0.0016 'International Tables Vol C Tables 4.2.6.8 and 6.1.1.4'
H H 0.0000 0.0000 'International Tables Vol C Tables 4.2.6.8 and 6.1.1.4'
P P 0.1023 0.0942 'International Tables Vol C Tables 4.2.6.8 and 6.1.1.4'
Cl Cl 0.1484 0.1585 'International Tables Vol C Tables 4.2.6.8 and 6.1.1.4'
Pd Pd -0.9988 1.0072 'International Tables Vol C Tables 4.2.6.8 and 6.1.1.4'
N N 0.0061 0.0033 'International Tables Vol C Tables 4.2.6.8 and 6.1.1.4'

loop_
_geom_angle_atom_site_label_1
_geom_angle_atom_site_label_2
_geom_angle_atom_site_label_3
_geom_angle
C1A Pd1A Cl2A 87.21(14)
C1A Pd1A Cl1A 88.34(15)
Cl2A Pd1A Cl1A 163.97(6)
C1A Pd1A P1A 173.78(16)
Cl2A Pd1A P1A 90.99(5)
Cl1A Pd1A P1A 91.79(5)
C35A P1A C29A 102.5(3)
C35A P1A C23A 105.1(3)
C29A P1A C23A 106.1(3)
C35A P1A Pd1A 117.74(18)
C29A P1A Pd1A 118.6(2)
C23A P1A Pd1A 105.66(17)
C1A N1A C9A 126.3(4)
C1A N1A C8A 113.4(4)
C9A N1A C8A 120.2(4)
N1A C1A C2A 107.8(5)
N1A C1A Pd1A 132.2(4)
C2A C1A Pd1A 119.9(4)
C3A C2A C7A 122.1(5)
C3A C2A C1A 129.2(5)
C7A C2A C1A 108.6(5)
C2A C3A C4A 117.3(5)
C5A C4A C3A 120.7(5)
C4A C5A C6A 121.5(6)
C7A C6A C5A 117.8(5)
C6A C7A C2A 120.6(5)
C6A C7A C8A 128.6(5)
C2A C7A C8A 110.7(5)
C7A C8A C15A 112.0(5)
C7A C8A C16A 113.2(5)
C15A C8A C16A 109.5(4)
C7A C8A N1A 99.4(4)
C15A C8A N1A 112.4(4)
C16A C8A N1A 110.0(4)
C14A C9A C10A 121.4(5)
C14A C9A N1A 119.6(5)
C10A C9A N1A 119.0(5)
C11A C10A C9A 118.0(5)
C11A C10A C17A 117.0(5)
C9A C10A C17A 124.9(5)
C12A C11A C10A 121.6(5)
C11A C12A C13A 120.0(6)
C12A C13A C14A 121.7(6)
C9A C14A C13A 117.3(5)
C9A C14A C20A 125.3(5)
C13A C14A C20A 117.2(5)
C10A C17A C18A 112.3(5)
C10A C17A C19A 109.9(5)
C18A C17A C19A 108.7(5)
C14A C20A C22A 113.2(5)
C14A C20A C21A 110.1(5)
C22A C20A C21A 108.0(5)
C24A C23A C28A 118.4(5)
C24A C23A P1A 119.1(4)
C28A C23A P1A 122.1(4)
C25A C24A C23A 121.0(5)
C26A C25A C24A 119.6(6)
C25A C26A C27A 120.5(6)
C28A C27A C26A 120.4(5)
C27A C28A C23A 120.1(6)
C34A C29A C30A 118.5(5)
C34A C29A P1A 122.1(4)
C30A C29A P1A 119.3(4)
C31A C30A C29A 120.3(6)
C32A C31A C30A 120.1(6)
C33A C32A C31A 119.8(6)
C32A C33A C34A 120.8(6)
C29A C34A C33A 120.4(6)
C36A C35A C40A 118.4(5)
C36A C35A P1A 117.7(4)
C40A C35A P1A 123.9(4)
C37A C36A C35A 119.9(6)
C38A C37A C36A 121.0(6)
C37A C38A C39A 120.0(6)
C38A C39A C40A 120.1(6)
C39A C40A C35A 120.7(5)
C1B Pd1B Cl1B 89.12(15)
C1B Pd1B Cl2B 87.20(15)
Cl1B Pd1B Cl2B 168.08(6)
C1B Pd1B P1B 170.80(17)
Cl1B Pd1B P1B 90.91(5)
Cl2B Pd1B P1B 90.92(5)
C23B P1B C29B 108.7(3)
C23B P1B C35B 104.4(3)
C29B P1B C35B 101.5(3)
C23B P1B Pd1B 105.36(17)
C29B P1B Pd1B 114.54(19)
C35B P1B Pd1B 121.5(2)
C1B N1B C9B 128.2(4)
C1B N1B C8B 114.0(5)
C9B N1B C8B 117.8(4)
N1B C1B C2B 107.0(5)
N1B C1B Pd1B 135.4(4)
C2B C1B Pd1B 117.5(4)
C7B C2B C3B 121.3(5)
C7B C2B C1B 109.4(5)
C3B C2B C1B 129.4(5)
C4B C3B C2B 118.3(5)
C3B C4B C5B 120.0(6)
C6B C5B C4B 122.4(6)
C5B C6B C7B 117.4(6)
C6B C7B C2B 120.7(5)
C6B C7B C8B 129.4(5)
C2B C7B C8B 109.8(5)
C7B C8B C16B 112.7(4)
C7B C8B C15B 110.8(5)
C16B C8B C15B 111.0(5)
C7B C8B N1B 99.8(4)
C16B C8B N1B 112.0(5)
C15B C8B N1B 110.0(4)
C14B C9B C10B 121.8(5)
C14B C9B N1B 119.8(5)
C10B C9B N1B 118.1(5)
C11B C10B C9B 117.7(5)
C11B C10B C17B 118.3(5)
C9B C10B C17B 123.7(5)
C12B C11B C10B 121.0(5)
C13B C12B C11B 120.0(6)
C12B C13B C14B 121.9(6)
C13B C14B C9B 117.1(5)
C13B C14B C20B 117.0(5)
C9B C14B C20B 125.7(5)
C10B C17B C18B 114.1(5)
C10B C17B C19B 107.4(5)
C18B C17B C19B 109.5(5)
C14B C20B C22B 113.8(5)
C14B C20B C21B 108.2(5)
C22B C20B C21B 108.4(5)
C28B C23B C24B 117.8(5)
C28B C23B P1B 122.9(4)
C24B C23B P1B 118.3(4)
C25B C24B C23B 120.2(5)
C26B C25B C24B 120.7(6)
C25B C26B C27B 119.7(6)
C26B C27B C28B 119.8(5)
C27B C28B C23B 121.6(6)
C34B C29B C30B 118.8(6)
C34B C29B P1B 125.7(5)
C30B C29B P1B 115.4(4)
C31B C30B C29B 120.3(6)
C32B C31B C30B 120.1(6)
C31B C32B C33B 120.3(6)
C34B C33B C32B 119.2(7)
C29B C34B C33B 121.3(6)
C40B C35B C36B 120.0(5)
C40B C35B P1B 120.9(4)
C36B C35B P1B 118.9(4)
C37B C36B C35B 118.5(6)
C38B C37B C36B 121.1(6)
C37B C38B C39B 120.2(5)
C38B C39B C40B 119.8(6)
C35B C40B C39B 120.3(6)

loop_
_geom_bond_atom_site_label_1
_geom_bond_atom_site_label_2
_geom_bond_distance
Pd1A C1A 1.996(5)
Pd1A Cl2A 2.2950(15)
Pd1A Cl1A 2.3087(15)
Pd1A P1A 2.3508(16)
P1A C35A 1.817(6)
P1A C29A 1.818(6)
P1A C23A 1.820(6)
N1A C1A 1.311(6)
N1A C9A 1.455(7)
N1A C8A 1.538(7)
C1A C2A 1.467(8)
C2A C3A 1.379(8)
C2A C7A 1.389(7)
C3A C4A 1.391(8)
C4A C5A 1.387(8)
C5A C6A 1.389(8)
C6A C7A 1.378(8)
C7A C8A 1.494(8)
C8A C15A 1.515(7)
C8A C16A 1.528(7)
C9A C14A 1.409(8)
C9A C10A 1.412(7)
C10A C11A 1.390(8)
C10A C17A 1.531(8)
C11A C12A 1.370(8)
C12A C13A 1.378(8)
C13A C14A 1.401(8)
C14A C20A 1.523(7)
C17A C18A 1.532(7)
C17A C19A 1.532(8)
C20A C22A 1.542(7)
C20A C21A 1.545(7)
C23A C24A 1.395(8)
C23A C28A 1.401(7)
C24A C25A 1.377(8)
C25A C26A 1.373(8)
C26A C27A 1.379(8)
C27A C28A 1.372(8)
C29A C34A 1.378(8)
C29A C30A 1.395(8)
C30A C31A 1.391(8)
C31A C32A 1.371(9)
C32A C33A 1.362(9)
C33A C34A 1.388(8)
C35A C36A 1.395(7)
C35A C40A 1.403(8)
C36A C37A 1.392(8)
C37A C38A 1.369(9)
C38A C39A 1.376(8)
C39A C40A 1.387(8)
Pd1B C1B 1.989(5)
Pd1B Cl1B 2.3012(15)
Pd1B Cl2B 2.3079(15)
Pd1B P1B 2.3352(16)
P1B C23B 1.813(6)
P1B C29B 1.820(6)
P1B C35B 1.833(5)
N1B C1B 1.309(6)
N1B C9B 1.465(7)
N1B C8B 1.535(7)
C1B C2B 1.479(8)
C2B C7B 1.388(7)
C2B C3B 1.390(8)
C3B C4B 1.381(8)
C4B C5B 1.387(8)
C5B C6B 1.384(8)
C6B C7B 1.387(8)
C7B C8B 1.503(8)
C8B C16B 1.511(7)
C8B C15B 1.532(8)
C9B C14B 1.405(8)
C9B C10B 1.409(7)
C10B C11B 1.397(8)
C10B C17B 1.512(8)
C11B C12B 1.377(8)
C12B C13B 1.378(8)
C13B C14B 1.394(8)
C14B C20B 1.527(7)
C17B C18B 1.534(8)
C17B C19B 1.540(8)
C20B C22B 1.525(7)
C20B C21B 1.548(8)
C23B C28B 1.390(7)
C23B C24B 1.407(8)
C24B C25B 1.383(8)
C25B C26B 1.381(8)
C26B C27B 1.380(8)
C27B C28B 1.384(8)
C29B C34B 1.376(8)
C29B C30B 1.401(8)
C30B C31B 1.377(8)
C31B C32B 1.375(9)
C32B C33B 1.390(10)
C33B C34B 1.378(9)
C35B C40B 1.377(8)
C35B C36B 1.392(8)
C36B C37B 1.397(8)
C37B C38B 1.366(8)
C38B C39B 1.370(8)
C39B C40B 1.392(8)
